data_4310700
loop_
_publ_author_name
'Craig Downie'
'Jiang-Gao Mao'
'Hiten Parmar'
'Arnold M. Guloy'

_publ_section_title
;
 The Role of Sequestering Agents in the Formation and Structure of
 Germanium Anion Cluster Polymers
;
_journal_name_full 'Inorganic Chemistry'
_journal_page_first 1992
_journal_page_last 1997
_journal_paper_doi 10.1021/ic034704w
_journal_volume 43
_journal_year 2004
_chemical_formula_sum 'C26 H56 Ge9 K2 N6 O8'
_chemical_formula_weight 1312.28
_chemical_name_systematic
; 
 ? 
;
_space_group_IT_number 62
_symmetry_cell_setting orthorhombic
_symmetry_space_group_name_Hall '-P 2ac 2n'
_symmetry_space_group_name_H-M 'P n m a'
_atom_sites_solution_hydrogens geom
_atom_sites_solution_primary direct
_atom_sites_solution_secondary difmap
_audit_creation_method SHELXL-97
_cell_angle_alpha 90.00
_cell_angle_beta 90.00
_cell_angle_gamma 90.00
_cell_formula_units_Z 4
_cell_length_a 10.9763(12)
_cell_length_b 27.265(3)
_cell_length_c 13.8800(15)
_cell_measurement_temperature 293(2)
_cell_volume 4153.9(8)
_computing_structure_refinement 'SHELXL-97 (Sheldrick, 1997)'
_computing_structure_solution 'SHELXS-97 (Sheldrick, 1990)'
_diffrn_ambient_temperature 293(2)
_diffrn_measured_fraction_theta_full 0.991
_diffrn_measured_fraction_theta_max 0.991
_diffrn_radiation_monochromator graphite
_diffrn_radiation_source 'fine-focus sealed tube'
_diffrn_radiation_type MoK\a
_diffrn_radiation_wavelength 0.71073
_diffrn_reflns_av_R_equivalents 0.1380
_diffrn_reflns_av_sigmaI/netI 0.0787
_diffrn_reflns_limit_h_max 12
_diffrn_reflns_limit_h_min -12
_diffrn_reflns_limit_k_max 31
_diffrn_reflns_limit_k_min -26
_diffrn_reflns_limit_l_max 15
_diffrn_reflns_limit_l_min -15
_diffrn_reflns_number 18906
_diffrn_reflns_theta_full 24.17
_diffrn_reflns_theta_max 24.17
_diffrn_reflns_theta_min 1.65
_diffrn_standards_decay_% <1.0%
_exptl_absorpt_coefficient_mu 6.667
_exptl_absorpt_correction_T_max 0.917
_exptl_absorpt_correction_T_min 0.242
_exptl_absorpt_correction_type psi-scan
_exptl_crystal_colour black
_exptl_crystal_density_diffrn 2.098
_exptl_crystal_density_method 'not measured'
_exptl_crystal_description block
_exptl_crystal_F_000 2576
_exptl_crystal_size_max 0.44mm
_exptl_crystal_size_mid 0.14mm
_exptl_crystal_size_min 0.08mm
_refine_diff_density_max 1.530
_refine_diff_density_min -1.494
_refine_diff_density_rms 0.206
_refine_ls_extinction_coef 0.0010(3)
_refine_ls_extinction_expression Fc^*^=kFc[1+0.001xFc^2^\l^3^/sin(2\q)]^-1/4^
_refine_ls_extinction_method SHELXL
_refine_ls_goodness_of_fit_ref 1.161
_refine_ls_hydrogen_treatment mixed
_refine_ls_matrix_type full
_refine_ls_number_parameters 190
_refine_ls_number_reflns 3381
_refine_ls_number_restraints 16
_refine_ls_restrained_S_all 1.167
_refine_ls_R_factor_all 0.1077
_refine_ls_R_factor_gt 0.0621
_refine_ls_shift/su_max 0.001
_refine_ls_shift/su_mean 0.000
_refine_ls_structure_factor_coef Fsqd
_refine_ls_weighting_details 'calc w=1/[\s^2^(Fo^2^)+(0.0971P)^2^+11.0444P] where P=(Fo^2^+2Fc^2^)/3'
_refine_ls_weighting_scheme calc
_refine_ls_wR_factor_gt 0.1627
_refine_ls_wR_factor_ref 0.2026
_reflns_number_gt 1937
_reflns_number_total 3381
_reflns_threshold_expression 4sigma(I)
_cod_data_source_file ic034704wsi20040204_084033.cif
_cod_data_source_block c3
_cod_depositor_comments
;
The following automatic conversions were performed:
'_symmetry_cell_setting' value 'Orthorhombic' changed to 'orthorhombic'
according to '/home/saulius/struct/CIF-dictionaries/cif_core.dic'
dictionary named 'cif_core.dic' version 2.4.1 from
2010-06-29.

'_exptl_absorpt_correction_type' value 'psi scan' changed to
'psi-scan' according to
'/home/saulius/struct/CIF-dictionaries/cif_core.dic' dictionary named
'cif_core.dic' version 2.4.1 from 2010-06-29.

Automatic conversion script
Id: cif_fix_enum 1527 2010-12-29 10:47:43Z saulius 
;
_cod_database_code 4310700

loop_
_symmetry_equiv_pos_as_xyz
'x, y, z'
'-x+1/2, -y, z+1/2'
'-x, y+1/2, -z'
'x+1/2, -y+1/2, -z+1/2'
'-x, -y, -z'
'x-1/2, y, -z-1/2'
'x, -y-1/2, z'
'-x-1/2, y-1/2, z-1/2'

loop_
_atom_site_label
_atom_site_type_symbol
_atom_site_fract_x
_atom_site_fract_y
_atom_site_fract_z
_atom_site_U_iso_or_equiv
_atom_site_adp_type
_atom_site_occupancy
_atom_site_symmetry_multiplicity
_atom_site_calc_flag
_atom_site_refinement_flags
_atom_site_disorder_assembly
_atom_site_disorder_group
K1 K -1.0148(3) 0.2500 0.4784(3) 0.0781(14) Uani 1 2 d S . .
K2 K -1.5000 0.5000 0.5000 0.0730(12) Uani 1 2 d S . .
Ge1 Ge -0.93903(11) 0.2500 0.21236(12) 0.0444(5) Uani 1 2 d S . .
Ge2 Ge -0.71388(12) 0.2500 0.23244(12) 0.0452(5) Uani 1 2 d S . .
Ge3 Ge -1.07485(10) 0.32470(5) 0.23665(10) 0.0550(5) Uani 1 1 d . . .
Ge4 Ge -0.99877(10) 0.30143(6) 0.06103(10) 0.0644(5) Uani 1 1 d . . .
Ge5 Ge -0.73993(9) 0.30204(5) 0.39020(10) 0.0579(5) Uani 1 1 d . . .
Ge6 Ge -1.15536(18) 0.2500 -0.03147(14) 0.0844(8) Uani 1 2 d S . .
N1 N -1.3140(12) 0.5664(6) 0.5543(11) 0.111(5) Uani 1 1 d D . .
H11A H -1.3518 0.5944 0.5738 0.133 Uiso 1 1 calc R . .
N2 N -1.3269(16) 0.4210(7) 0.460(2) 0.186(11) Uani 1 1 d D . .
H22A H -1.3646 0.3929 0.4765 0.223 Uiso 1 1 calc R . .
H22B H -1.3168 0.4203 0.3960 0.223 Uiso 1 1 calc R . .
N3 N -1.1739(13) 0.3295(7) 0.5133(12) 0.118(5) Uani 1 1 d D . .
H33A H -1.2351 0.3277 0.4702 0.142 Uiso 1 1 calc R . .
H33B H -1.2070 0.3252 0.5720 0.142 Uiso 1 1 calc R . .
N4 N -0.973(6) 0.2500 0.686(5) 0.38(3) Uiso 1 2 d SD . .
N5 N -0.834(6) 0.2500 0.807(5) 0.40(4) Uiso 1 2 d SD . .
O1 O -1.3848(15) 0.5567(6) 0.3564(10) 0.119(5) Uani 1 1 d D . .
O2 O -1.3919(13) 0.4892(6) 0.6844(10) 0.122(5) Uani 1 1 d D . .
C1 C -1.463(3) 0.5720(16) 0.2802(19) 0.23(2) Uani 1 1 d D . .
H1A H -1.5232 0.5952 0.3043 0.275 Uiso 1 1 calc R . .
H1B H -1.4166 0.5879 0.2298 0.275 Uiso 1 1 calc R . .
C2 C -1.318(3) 0.5976(10) 0.392(2) 0.192(18) Uani 1 1 d D . .
H2A H -1.3726 0.6226 0.4165 0.230 Uiso 1 1 calc R . .
H2B H -1.2683 0.6118 0.3416 0.230 Uiso 1 1 calc R . .
C3 C -1.2398(19) 0.5793(8) 0.470(2) 0.160(14) Uani 1 1 d D . .
H3A H -1.1811 0.6044 0.4879 0.192 Uiso 1 1 calc R . .
H3B H -1.1952 0.5507 0.4482 0.192 Uiso 1 1 calc R . .
C4 C -1.245(2) 0.5477(9) 0.638(2) 0.167(15) Uani 1 1 d D . .
H4A H -1.1956 0.5201 0.6179 0.200 Uiso 1 1 calc R . .
H4B H -1.1908 0.5732 0.6611 0.200 Uiso 1 1 calc R . .
C5 C -1.325(2) 0.5318(9) 0.7185(18) 0.175(17) Uani 1 1 d D . .
H5A H -1.2762 0.5234 0.7745 0.210 Uiso 1 1 calc R . .
H5B H -1.3805 0.5579 0.7361 0.210 Uiso 1 1 calc R . .
C6 C -1.477(3) 0.4704(14) 0.7570(16) 0.23(3) Uani 1 1 d D . .
H6A H -1.4332 0.4621 0.8154 0.277 Uiso 1 1 calc R . .
H6B H -1.5369 0.4954 0.7726 0.277 Uiso 1 1 calc R . .
C7 C -1.2095(19) 0.4186(8) 0.5008(19) 0.137(8) Uani 1 1 d D . .
H7A H -1.2192 0.4308 0.5661 0.164 Uiso 1 1 calc R . .
H7B H -1.1630 0.4435 0.4669 0.164 Uiso 1 1 calc R . .
C8 C -1.1267(15) 0.3770(8) 0.5095(15) 0.116(7) Uani 1 1 d D . .
H8A H -1.0708 0.3784 0.4555 0.140 Uiso 1 1 calc R . .
H8B H -1.0787 0.3819 0.5674 0.140 Uiso 1 1 calc R . .
C9 C -0.922(6) 0.2995(19) 0.687(4) 0.25(4) Uiso 0.50 1 d PD . .
C10 C -0.859(4) 0.3027(11) 0.783(3) 0.144(17) Uiso 0.50 1 d PD . .

loop_
_atom_site_aniso_label
_atom_site_aniso_U_11
_atom_site_aniso_U_22
_atom_site_aniso_U_33
_atom_site_aniso_U_23
_atom_site_aniso_U_13
_atom_site_aniso_U_12
K1 0.0394(19) 0.115(4) 0.080(3) 0.000 0.0073(19) 0.000
K2 0.062(2) 0.091(4) 0.066(2) 0.008(2) -0.0121(19) 0.004(2)
Ge1 0.0114(6) 0.0645(12) 0.0573(10) 0.000 -0.0025(6) 0.000
Ge2 0.0136(7) 0.0596(12) 0.0624(10) 0.000 -0.0058(6) 0.000
Ge3 0.0274(6) 0.0559(9) 0.0816(9) -0.0057(7) -0.0040(5) -0.0031(5)
Ge4 0.0276(6) 0.0950(12) 0.0706(9) 0.0249(8) 0.0034(5) -0.0075(6)
Ge5 0.0210(6) 0.0704(10) 0.0824(10) -0.0178(7) 0.0100(5) 0.0013(5)
Ge6 0.0472(11) 0.152(2) 0.0544(11) 0.000 -0.0151(9) 0.000
N1 0.074(9) 0.111(12) 0.146(14) -0.061(10) 0.001(9) 0.007(8)
N2 0.118(15) 0.096(14) 0.34(4) 0.050(17) -0.035(18) -0.008(11)
N3 0.076(9) 0.146(16) 0.132(13) -0.005(11) -0.032(9) 0.025(10)
O1 0.158(12) 0.087(10) 0.110(10) 0.004(8) 0.049(9) 0.026(9)
O2 0.136(11) 0.145(12) 0.086(8) -0.036(8) -0.037(8) 0.076(9)
C1 0.30(5) 0.26(5) 0.12(2) 0.10(3) 0.11(3) 0.15(4)
C2 0.23(4) 0.11(2) 0.24(4) 0.05(2) 0.17(3) 0.06(2)
C3 0.101(15) 0.081(16) 0.30(4) -0.07(2) 0.09(2) -0.035(13)
C4 0.117(18) 0.12(2) 0.26(4) -0.11(2) -0.12(2) 0.060(16)
C5 0.21(3) 0.19(3) 0.13(2) -0.08(2) -0.10(2) 0.12(3)
C6 0.29(5) 0.35(7) 0.046(12) -0.02(2) -0.018(18) 0.20(5)
C7 0.124(17) 0.100(18) 0.19(2) -0.016(16) -0.024(17) -0.021(15)
C8 0.071(11) 0.133(19) 0.146(17) -0.068(15) 0.012(11) -0.021(12)

loop_
_atom_type_symbol
_atom_type_description
_atom_type_scat_dispersion_real
_atom_type_scat_dispersion_imag
_atom_type_scat_source
C C 0.0033 0.0016 'International Tables Vol C Tables 4.2.6.8 and 6.1.1.4'
H H 0.0000 0.0000 'International Tables Vol C Tables 4.2.6.8 and 6.1.1.4'
N N 0.0061 0.0033 'International Tables Vol C Tables 4.2.6.8 and 6.1.1.4'
O O 0.0106 0.0060 'International Tables Vol C Tables 4.2.6.8 and 6.1.1.4'
K K 0.2009 0.2494 'International Tables Vol C Tables 4.2.6.8 and 6.1.1.4'
Ge Ge 0.1547 1.8001 'International Tables Vol C Tables 4.2.6.8 and 6.1.1.4'

loop_
_geom_angle_atom_site_label_1
_geom_angle_atom_site_label_2
_geom_angle_atom_site_label_3
_geom_angle
_geom_angle_site_symmetry_1
_geom_angle_site_symmetry_3
_geom_angle_publ_flag
N3 K1 N3 100.2(7) 7_565 . ?
N3 K1 N4 85.8(10) 7_565 . ?
N3 K1 N4 85.8(10) . . ?
N3 K1 C9 110.5(9) 7_565 . ?
N3 K1 C9 74.4(13) . . ?
N4 K1 C9 25.9(7) . . ?
N3 K1 C9 74.4(13) 7_565 7_565 ?
N3 K1 C9 110.5(9) . 7_565 ?
N4 K1 C9 25.9(7) . 7_565 ?
C9 K1 C9 47.6(16) . 7_565 ?
N3 K1 Ge5 152.9(4) 7_565 . ?
N3 K1 Ge5 106.1(4) . . ?
N4 K1 Ge5 102.0(13) . . ?
C9 K1 Ge5 82.9(12) . . ?
C9 K1 Ge5 101.5(14) 7_565 . ?
N3 K1 Ge5 106.1(4) 7_565 7_565 ?
N3 K1 Ge5 152.9(4) . 7_565 ?
N4 K1 Ge5 102.0(13) . 7_565 ?
C9 K1 Ge5 101.5(14) . 7_565 ?
C9 K1 Ge5 82.9(12) 7_565 7_565 ?
Ge5 K1 Ge5 47.09(7) . 7_565 ?
N3 K1 Ge2 76.5(3) 7_565 6_556 ?
N3 K1 Ge2 76.5(3) . 6_556 ?
N4 K1 Ge2 152.2(15) . 6_556 ?
C9 K1 Ge2 150.9(13) . 6_556 ?
C9 K1 Ge2 150.9(13) 7_565 6_556 ?
Ge5 K1 Ge2 103.41(11) . 6_556 ?
Ge5 K1 Ge2 103.41(11) 7_565 6_556 ?
N3 K1 Ge1 107.6(4) 7_565 . ?
N3 K1 Ge1 107.6(4) . . ?
N4 K1 Ge1 158.3(15) . . ?
C9 K1 Ge1 140.8(10) . . ?
C9 K1 Ge1 140.8(10) 7_565 . ?
Ge5 K1 Ge1 58.47(7) . . ?
Ge5 K1 Ge1 58.47(7) 7_565 . ?
Ge2 K1 Ge1 49.43(7) 6_556 . ?
N3 K1 Ge3 69.5(4) 7_565 7_565 ?
N3 K1 Ge3 115.8(3) . 7_565 ?
N4 K1 Ge3 149.16(10) . 7_565 ?
C9 K1 Ge3 169.8(13) . 7_565 ?
C9 K1 Ge3 124.8(7) 7_565 7_565 ?
Ge5 K1 Ge3 93.11(10) . 7_565 ?
Ge5 K1 Ge3 69.24(7) 7_565 7_565 ?
Ge2 K1 Ge3 39.23(5) 6_556 7_565 ?
Ge1 K1 Ge3 38.18(5) . 7_565 ?
N3 K1 Ge3 115.8(3) 7_565 . ?
N3 K1 Ge3 69.5(4) . . ?
N4 K1 Ge3 149.16(10) . . ?
C9 K1 Ge3 124.8(7) . . ?
C9 K1 Ge3 169.8(13) 7_565 . ?
Ge5 K1 Ge3 69.24(7) . . ?
Ge5 K1 Ge3 93.11(10) 7_565 . ?
Ge2 K1 Ge3 39.23(5) 6_556 . ?
Ge1 K1 Ge3 38.18(5) . . ?
Ge3 K1 Ge3 61.55(8) 7_565 . ?
O1 K2 O1 180.0(5) 5_266 . ?
O1 K2 N1 119.0(5) 5_266 . ?
O1 K2 N1 61.0(5) . . ?
O1 K2 N1 61.0(5) 5_266 5_266 ?
O1 K2 N1 119.0(5) . 5_266 ?
N1 K2 N1 180.000(1) . 5_266 ?
O1 K2 O2 59.5(5) 5_266 . ?
O1 K2 O2 120.5(5) . . ?
N1 K2 O2 61.6(5) . . ?
N1 K2 O2 118.4(5) 5_266 . ?
O1 K2 O2 120.5(5) 5_266 5_266 ?
O1 K2 O2 59.5(5) . 5_266 ?
N1 K2 O2 118.4(5) . 5_266 ?
N1 K2 O2 61.6(5) 5_266 5_266 ?
O2 K2 O2 180.000(2) . 5_266 ?
O1 K2 N2 88.8(5) 5_266 5_266 ?
O1 K2 N2 91.2(5) . 5_266 ?
N1 K2 N2 87.0(5) . 5_266 ?
N1 K2 N2 93.0(5) 5_266 5_266 ?
O2 K2 N2 100.3(6) . 5_266 ?
O2 K2 N2 79.7(6) 5_266 5_266 ?
O1 K2 N2 91.2(5) 5_266 . ?
O1 K2 N2 88.8(5) . . ?
N1 K2 N2 93.0(5) . . ?
N1 K2 N2 87.0(5) 5_266 . ?
O2 K2 N2 79.7(6) . . ?
O2 K2 N2 100.3(6) 5_266 . ?
N2 K2 N2 180.0(11) 5_266 . ?
Ge2 Ge1 Ge3 124.54(4) . 7_565 ?
Ge2 Ge1 Ge3 124.54(4) . . ?
Ge3 Ge1 Ge3 106.23(7) 7_565 . ?
Ge2 Ge1 Ge4 109.87(6) . 7_565 ?
Ge3 Ge1 Ge4 61.94(5) 7_565 7_565 ?
Ge3 Ge1 Ge4 112.91(6) . 7_565 ?
Ge2 Ge1 Ge4 109.87(6) . . ?
Ge3 Ge1 Ge4 112.91(6) 7_565 . ?
Ge3 Ge1 Ge4 61.94(5) . . ?
Ge4 Ge1 Ge4 65.01(8) 7_565 . ?
Ge2 Ge1 K1 96.26(8) . . ?
Ge3 Ge1 K1 75.06(6) 7_565 . ?
Ge3 Ge1 K1 75.06(6) . . ?
Ge4 Ge1 K1 136.90(6) 7_565 . ?
Ge4 Ge1 K1 136.90(6) . . ?
Ge1 Ge2 Ge3 127.31(4) . 6_656 ?
Ge1 Ge2 Ge3 127.31(4) . 4 ?
Ge3 Ge2 Ge3 104.21(7) 6_656 4 ?
Ge1 Ge2 Ge5 89.15(6) . 7_565 ?
Ge3 Ge2 Ge5 110.63(7) 6_656 7_565 ?
Ge3 Ge2 Ge5 59.94(5) 4 7_565 ?
Ge1 Ge2 Ge5 89.15(6) . . ?
Ge3 Ge2 Ge5 59.94(5) 6_656 . ?
Ge3 Ge2 Ge5 110.63(7) 4 . ?
Ge5 Ge2 Ge5 65.44(8) 7_565 . ?
Ge1 Ge2 K1 120.31(9) . 6_656 ?
Ge3 Ge2 K1 77.26(6) 6_656 6_656 ?
Ge3 Ge2 K1 77.26(6) 4 6_656 ?
Ge5 Ge2 K1 137.19(6) 7_565 6_656 ?
Ge5 Ge2 K1 137.19(6) . 6_656 ?
Ge1 Ge3 Ge2 74.75(5) . 6_556 ?
Ge1 Ge3 Ge5 97.36(6) . 6_556 ?
Ge2 Ge3 Ge5 60.87(5) 6_556 6_556 ?
Ge1 Ge3 Ge4 60.19(5) . . ?
Ge2 Ge3 Ge4 98.63(6) 6_556 . ?
Ge5 Ge3 Ge4 62.65(5) 6_556 . ?
Ge1 Ge3 K1 66.76(6) . . ?
Ge2 Ge3 K1 63.51(6) 6_556 . ?
Ge5 Ge3 K1 124.37(7) 6_556 . ?
Ge4 Ge3 K1 126.87(7) . . ?
Ge6 Ge4 Ge1 106.13(6) . . ?
Ge6 Ge4 Ge3 112.33(7) . . ?
Ge1 Ge4 Ge3 57.87(5) . . ?
Ge6 Ge4 Ge5 58.52(6) . 6_556 ?
Ge1 Ge4 Ge5 92.71(5) . 6_556 ?
Ge3 Ge4 Ge5 57.73(5) . 6_556 ?
Ge6 Ge4 Ge4 56.83(4) . 7_565 ?
Ge1 Ge4 Ge4 57.49(4) . 7_565 ?
Ge3 Ge4 Ge4 103.84(4) . 7_565 ?
Ge5 Ge4 Ge4 90.35(4) 6_556 7_565 ?
Ge6 Ge5 Ge3 113.12(6) 6_656 6_656 ?
Ge6 Ge5 Ge2 107.23(6) 6_656 . ?
Ge3 Ge5 Ge2 59.19(5) 6_656 . ?
Ge6 Ge5 Ge4 57.48(6) 6_656 6_656 ?
Ge3 Ge5 Ge4 59.62(5) 6_656 6_656 ?
Ge2 Ge5 Ge4 95.62(5) . 6_656 ?
Ge6 Ge5 Ge5 56.81(4) 6_656 7_565 ?
Ge3 Ge5 Ge5 103.74(4) 6_656 7_565 ?
Ge2 Ge5 Ge5 57.28(4) . 7_565 ?
Ge4 Ge5 Ge5 89.65(4) 6_656 7_565 ?
Ge6 Ge5 K1 79.90(8) 6_656 . ?
Ge3 Ge5 K1 156.94(9) 6_656 . ?
Ge2 Ge5 K1 99.45(7) . . ?
Ge4 Ge5 K1 137.31(9) 6_656 . ?
Ge5 Ge5 K1 66.45(3) 7_565 . ?
Ge4 Ge6 Ge4 66.34(8) . 7_565 ?
Ge4 Ge6 Ge5 64.01(5) . 6_556 ?
Ge4 Ge6 Ge5 99.25(8) 7_565 6_556 ?
Ge4 Ge6 Ge5 99.25(8) . 4_455 ?
Ge4 Ge6 Ge5 64.01(5) 7_565 4_455 ?
Ge5 Ge6 Ge5 66.37(8) 6_556 4_455 ?
C3 N1 C4 115.2(19) . . ?
C3 N1 K2 110.0(11) . . ?
C4 N1 K2 110.9(13) . . ?
C7 N2 K2 123.6(17) . . ?
C8 N3 K1 118.4(11) . . ?
C9 N4 C9 134(9) . 7_565 ?
C9 N4 K1 94(3) . . ?
C9 N4 K1 94(3) 7_565 . ?
C10 N5 C10 147(4) 7_565 . ?
C2 O1 C1 110(3) . . ?
C2 O1 K2 114.4(13) . . ?
C1 O1 K2 114.4(17) . . ?
C5 O2 C6 112.2(19) . . ?
C5 O2 K2 115.0(13) . . ?
C6 O2 K2 112.9(14) . . ?
C6 C1 O1 108(3) 5_266 . ?
O1 C2 C3 107(2) . . ?
C2 C3 N1 110.2(17) . . ?
C5 C4 N1 113.1(17) . . ?
O2 C5 C4 107(2) . . ?
C1 C6 O2 109(2) 5_266 . ?
N2 C7 C8 129.7(19) . . ?
N3 C8 C7 119.6(15) . . ?
N4 C9 C10 103(3) . . ?
N4 C9 K1 60(3) . . ?
C10 C9 K1 158(4) . . ?
N5 C10 C9 103(2) . . ?

loop_
_geom_bond_atom_site_label_1
_geom_bond_atom_site_label_2
_geom_bond_distance
_geom_bond_site_symmetry_2
_geom_bond_publ_flag
K1 N3 2.826(15) 7_565 ?
K1 N3 2.826(15) . ?
K1 N4 2.92(6) . ?
K1 C9 3.35(5) . ?
K1 C9 3.35(5) 7_565 ?
K1 Ge5 3.552(4) . ?
K1 Ge5 3.552(4) 7_565 ?
K1 Ge2 3.653(5) 6_556 ?
K1 Ge1 3.786(5) . ?
K1 Ge3 3.981(4) 7_565 ?
K1 Ge3 3.981(4) . ?
K2 O1 2.822(14) 5_266 ?
K2 O1 2.822(14) . ?
K2 N1 2.830(14) . ?
K2 N1 2.830(14) 5_266 ?
K2 O2 2.836(12) . ?
K2 O2 2.836(12) 5_266 ?
K2 N2 2.92(2) 5_266 ?
K2 N2 2.92(2) . ?
Ge1 Ge2 2.4869(18) . ?
Ge1 Ge3 2.5466(15) 7_565 ?
Ge1 Ge3 2.5466(15) . ?
Ge1 Ge4 2.6093(18) 7_565 ?
Ge1 Ge4 2.6093(18) . ?
Ge2 Ge3 2.5810(15) 6_656 ?
Ge2 Ge3 2.5810(15) 4 ?
Ge2 Ge5 2.6248(19) 7_565 ?
Ge2 Ge5 2.6248(19) . ?
Ge2 K1 3.653(5) 6_656 ?
Ge3 Ge2 2.5810(15) 6_556 ?
Ge3 Ge5 2.6009(17) 6_556 ?
Ge3 Ge4 2.654(2) . ?
Ge4 Ge6 2.563(2) . ?
Ge4 Ge5 2.7322(15) 6_556 ?
Ge4 Ge4 2.804(3) 7_565 ?
Ge5 Ge6 2.592(2) 6_656 ?
Ge5 Ge3 2.6009(17) 6_656 ?
Ge5 Ge4 2.7322(15) 6_656 ?
Ge5 Ge5 2.838(3) 7_565 ?
Ge6 Ge4 2.563(2) 7_565 ?
Ge6 Ge5 2.592(2) 6_556 ?
Ge6 Ge5 2.592(2) 4_455 ?
N1 C3 1.47(2) . ?
N1 C4 1.48(2) . ?
N2 C7 1.41(2) . ?
N3 C8 1.396(19) . ?
N4 C9 1.46(3) . ?
N4 C9 1.46(3) 7_565 ?
N5 C10 1.50(3) 7_565 ?
N5 C10 1.50(3) . ?
O1 C2 1.43(2) . ?
O1 C1 1.43(2) . ?
O2 C5 1.46(2) . ?
O2 C6 1.47(3) . ?
C1 C6 1.43(5) 5_266 ?
C2 C3 1.46(2) . ?
C4 C5 1.48(2) . ?
C6 C1 1.43(5) 5_266 ?
C7 C8 1.46(2) . ?
C9 C10 1.50(3) . ?
